data_4077721
loop_
_publ_author_name
'Matare, Gilbert J.'
'Foo, David M.'
'Kane, Kevin M.'
'Zehnder, Ralph'
'Wagener, Marion'
'Shapiro, Pamela J.'
'Concolino, Tom'
'Rheingold, Arnold L.'

_publ_section_title
;
 ansa-Chromocene Complexes. 1. Synthesis and Characterization of Cr(II)
 Carbonyl andtert-Butyl Isocyanide Complexes
;
_journal_issue 8
_journal_name_full Organometallics
_journal_page_first 1534
_journal_paper_doi 10.1021/om9909993
_journal_volume 19
_journal_year 2000
_chemical_formula_sum 'C29 H28 Cr O5'
_chemical_formula_weight 508.51
_chemical_name_systematic
; 
 ? 
;
_space_group_IT_number 15
_symmetry_cell_setting monoclinic
_symmetry_space_group_name_Hall '-C 2yc'
_symmetry_space_group_name_H-M 'C 1 2/c 1'
_atom_sites_solution_hydrogens geom
_atom_sites_solution_primary direct
_atom_sites_solution_secondary difmap
_audit_creation_method SHELXL-97
_cell_angle_alpha 90.00
_cell_angle_beta 105.4791(3)
_cell_angle_gamma 90.00
_cell_formula_units_Z 8
_cell_length_a 31.4156(3)
_cell_length_b 7.7228(2)
_cell_length_c 20.6960(3)
_cell_measurement_temperature 173(2)
_cell_volume 4839.06(15)
_computing_cell_refinement 'Bruker SMART'
_computing_data_collection 'Bruker SMART'
_computing_data_reduction 'Bruker SHELXTL'
_computing_molecular_graphics 'Bruker SHELXTL'
_computing_publication_material 'Bruker SHELXTL'
_computing_structure_refinement 'SHELXL-97 (Sheldrick, 1997)'
_computing_structure_solution 'SHELXS-97 (Sheldrick, 1990)'
_diffrn_ambient_temperature 173(2)
_diffrn_measured_fraction_theta_full 0.983
_diffrn_measured_fraction_theta_max 0.983
_diffrn_measurement_device_type 'CCD area detector'
_diffrn_measurement_method 'phi and omega scans'
_diffrn_radiation_monochromator graphite
_diffrn_radiation_source 'fine-focus sealed tube'
_diffrn_radiation_type MoK\a
_diffrn_radiation_wavelength 0.71073
_diffrn_reflns_av_R_equivalents 0.0373
_diffrn_reflns_av_sigmaI/netI 0.0393
_diffrn_reflns_limit_h_max 37
_diffrn_reflns_limit_h_min -36
_diffrn_reflns_limit_k_max 9
_diffrn_reflns_limit_k_min -9
_diffrn_reflns_limit_l_max 23
_diffrn_reflns_limit_l_min -24
_diffrn_reflns_number 9025
_diffrn_reflns_theta_full 25.00
_diffrn_reflns_theta_max 25.00
_diffrn_reflns_theta_min 2.12
_exptl_absorpt_coefficient_mu 0.511
_exptl_absorpt_correction_T_max 0.9506
_exptl_absorpt_correction_T_min 0.8216
_exptl_absorpt_correction_type none
_exptl_crystal_density_diffrn 1.396
_exptl_crystal_density_method 'not measured'
_exptl_crystal_F_000 2128
_exptl_crystal_size_max 0.40
_exptl_crystal_size_mid 0.30
_exptl_crystal_size_min 0.10
_refine_diff_density_max 1.420
_refine_diff_density_min -0.514
_refine_diff_density_rms 0.085
_refine_ls_extinction_method none
_refine_ls_goodness_of_fit_ref 1.785
_refine_ls_hydrogen_treatment mixed
_refine_ls_matrix_type full
_refine_ls_number_parameters 316
_refine_ls_number_reflns 4185
_refine_ls_number_restraints 0
_refine_ls_restrained_S_all 1.785
_refine_ls_R_factor_all 0.0918
_refine_ls_R_factor_gt 0.0762
_refine_ls_shift/su_max 0.020
_refine_ls_shift/su_mean 0.002
_refine_ls_structure_factor_coef Fsqd
_refine_ls_weighting_details 'calc w=1/[\s^2^(Fo^2^)+(0.1000P)^2^+0.0000P] where P=(Fo^2^+2Fc^2^)/3'
_refine_ls_weighting_scheme calc
_refine_ls_wR_factor_gt 0.2236
_refine_ls_wR_factor_ref 0.2385
_reflns_number_gt 3495
_reflns_number_total 4185
_reflns_threshold_expression >2sigma(I)
_cod_data_source_file om9909993.cif
_cod_data_source_block pam14
_cod_depositor_comments
;
The following automatic conversions were performed:

'_symmetry_cell_setting' value 'Monoclinic' changed to 'monoclinic'
according to /home/saulius/struct/CIF-dictionaries/cif_core.dic
dictionary named 'cif_core.dic' version 2.4.2 from 2011-04-26.

Automatic conversion script
Id: cif_fix_values 1715 2011-07-08 13:25:40Z adriana 
;
_cod_original_cell_volume 4839.06(14)
_cod_original_sg_symbol_H-M C2/c
_cod_database_code 4077721

loop_
_symmetry_equiv_pos_as_xyz
'x, y, z'
'-x, y, -z+1/2'
'x+1/2, y+1/2, z'
'-x+1/2, y+1/2, -z+1/2'
'-x, -y, -z'
'x, -y, z-1/2'
'-x+1/2, -y+1/2, -z'
'x+1/2, -y+1/2, z-1/2'

loop_
_atom_site_label
_atom_site_type_symbol
_atom_site_fract_x
_atom_site_fract_y
_atom_site_fract_z
_atom_site_U_iso_or_equiv
_atom_site_adp_type
_atom_site_occupancy
_atom_site_symmetry_multiplicity
_atom_site_calc_flag
_atom_site_refinement_flags
Cr1 Cr 0.21639(2) 0.40230(8) 0.59812(3) 0.0374(3) Uani 1 1 d .
O1 O 0.12463(17) 0.2912(7) 0.5218(2) 0.1035(18) Uani 1 1 d .
O2 O 0.46063(19) 0.2005(12) 0.8927(3) 0.164(4) Uani 1 1 d .
O3 O 0.4649(2) 0.4904(15) 0.8349(5) 0.187(4) Uani 1 1 d .
O4 O 0.43989(16) 0.7387(6) 0.5575(3) 0.0909(15) Uani 1 1 d .
O5 O 0.44460(12) 1.0226(5) 0.6235(2) 0.0707(11) Uani 1 1 d .
C1 C 0.1602(2) 0.3341(8) 0.5516(3) 0.0677(16) Uani 1 1 d .
C2 C 0.2317(2) 0.3739(6) 0.7053(2) 0.0531(13) Uani 1 1 d .
H2A H 0.2291 0.4669 0.7377 0.064 Uiso 1 1 calc R
C3 C 0.1989(2) 0.2539(7) 0.6764(2) 0.0560(13) Uani 1 1 d .
H3A H 0.1689 0.2459 0.6843 0.067 Uiso 1 1 calc R
C4 C 0.21669(19) 0.1398(6) 0.6358(2) 0.0552(14) Uani 1 1 d .
H4A H 0.2010 0.0386 0.6098 0.066 Uiso 1 1 calc R
C5 C 0.26015(18) 0.1911(6) 0.6396(2) 0.0492(12) Uani 1 1 d .
H5A H 0.2812 0.1320 0.6181 0.059 Uiso 1 1 calc R
C6 C 0.26949(17) 0.3390(6) 0.6835(2) 0.0483(12) Uani 1 1 d .
C7 C 0.23579(18) 0.6699(6) 0.6061(2) 0.0479(11) Uani 1 1 d .
H7A H 0.2399 0.7448 0.6467 0.057 Uiso 1 1 calc R
C8 C 0.19725(16) 0.6558(6) 0.5531(2) 0.0460(11) Uani 1 1 d .
H8A H 0.1686 0.7166 0.5495 0.055 Uiso 1 1 calc R
C9 C 0.20715(17) 0.5450(6) 0.5043(2) 0.0482(11) Uani 1 1 d .
H9A H 0.1861 0.5126 0.4605 0.058 Uiso 1 1 calc R
C10 C 0.25037(18) 0.4891(6) 0.5267(2) 0.0544(13) Uani 1 1 d .
H10A H 0.2661 0.4133 0.5013 0.065 Uiso 1 1 calc R
C11 C 0.26911(15) 0.5637(6) 0.5894(2) 0.0453(11) Uani 1 1 d .
C12 C 0.30955(19) 0.4553(7) 0.6987(3) 0.0601(13) Uani 1 1 d .
H12A H 0.3011 0.5616 0.7200 0.072 Uiso 1 1 calc R
C13 C 0.31515(18) 0.5123(7) 0.6312(3) 0.0580(13) Uani 1 1 d .
H13A H 0.3249 0.4095 0.6095 0.070 Uiso 1 1 calc R
C14 C 0.34975(18) 0.3815(6) 0.7492(2) 0.0503(12) Uani 1 1 d .
C15 C 0.3467(2) 0.2335(8) 0.7838(2) 0.0651(15) Uani 1 1 d .
H15A H 0.3195 0.1725 0.7746 0.078 Uiso 1 1 calc R
C16 C 0.3836(3) 0.1702(11) 0.8333(3) 0.091(2) Uani 1 1 d .
H16A H 0.3809 0.0662 0.8565 0.110 Uiso 1 1 calc R
C17 C 0.4229(3) 0.2552(14) 0.8484(3) 0.104(3) Uani 1 1 d .
C18 C 0.4257(2) 0.4094(12) 0.8144(4) 0.099(3) Uani 1 1 d .
C19 C 0.38959(19) 0.4665(9) 0.7664(3) 0.0705(16) Uani 1 1 d .
H19A H 0.3922 0.5712 0.7436 0.085 Uiso 1 1 calc R
C20 C 0.4688(5) 0.644(3) 0.8047(13) 0.350(18) Uani 1 1 d .
H20A H 0.4988 0.6898 0.8226 0.525 Uiso 1 1 calc R
H20B H 0.4474 0.7270 0.8134 0.525 Uiso 1 1 calc R
H20C H 0.4631 0.6264 0.7562 0.525 Uiso 1 1 calc R
C21 C 0.4590(4) 0.031(2) 0.9214(5) 0.208(8) Uani 1 1 d .
H21A H 0.4876 0.0048 0.9526 0.311 Uiso 1 1 calc R
H21B H 0.4522 -0.0556 0.8855 0.311 Uiso 1 1 calc R
H21C H 0.4360 0.0295 0.9454 0.311 Uiso 1 1 calc R
C22 C 0.34787(16) 0.6613(7) 0.6314(2) 0.0546(12) Uani 1 1 d .
C23 C 0.37814(19) 0.6335(7) 0.5958(3) 0.0604(14) Uani 1 1 d .
H23A H 0.3777 0.5270 0.5727 0.073 Uiso 1 1 calc R
C24 C 0.40941(18) 0.7568(7) 0.5927(3) 0.0580(13) Uani 1 1 d .
C25 C 0.41173(15) 0.9135(7) 0.6277(3) 0.0519(12) Uani 1 1 d .
C26 C 0.38080(17) 0.9436(7) 0.6638(2) 0.0533(12) Uani 1 1 d .
H26A H 0.3811 1.0486 0.6878 0.064 Uiso 1 1 calc R
C27 C 0.34905(16) 0.8151(8) 0.6639(3) 0.0586(14) Uani 1 1 d .
H27A H 0.3276 0.8366 0.6876 0.070 Uiso 1 1 calc R
C28 C 0.4417(4) 0.5768(10) 0.5238(5) 0.118(3) Uani 1 1 d .
H28A H 0.4651 0.5817 0.5008 0.177 Uiso 1 1 calc R
H28B H 0.4133 0.5559 0.4910 0.177 Uiso 1 1 calc R
H28C H 0.4478 0.4826 0.5567 0.177 Uiso 1 1 calc R
C29 C 0.4478(2) 1.1813(9) 0.6608(5) 0.099(2) Uani 1 1 d .
H29A H 0.4725 1.2503 0.6542 0.148 Uiso 1 1 calc R
H29B H 0.4528 1.1550 0.7085 0.148 Uiso 1 1 calc R
H29C H 0.4203 1.2470 0.6450 0.148 Uiso 1 1 calc R

loop_
_atom_site_aniso_label
_atom_site_aniso_U_11
_atom_site_aniso_U_22
_atom_site_aniso_U_33
_atom_site_aniso_U_23
_atom_site_aniso_U_13
_atom_site_aniso_U_12
Cr1 0.0571(5) 0.0289(4) 0.0255(4) 0.0005(2) 0.0099(3) -0.0082(3)
O1 0.093(3) 0.111(4) 0.082(3) 0.020(3) -0.018(3) -0.059(3)
O2 0.085(4) 0.305(10) 0.104(4) 0.095(6) 0.029(3) 0.105(5)
O3 0.051(4) 0.290(12) 0.185(8) 0.084(8) -0.033(4) 0.006(5)
O4 0.104(3) 0.078(3) 0.118(4) -0.034(3) 0.077(3) -0.019(2)
O5 0.049(2) 0.063(2) 0.104(3) -0.017(2) 0.027(2) -0.0104(18)
C1 0.081(4) 0.067(4) 0.046(3) 0.012(3) 0.000(3) -0.030(3)
C2 0.092(4) 0.041(3) 0.028(2) 0.0015(18) 0.020(2) -0.007(2)
C3 0.078(4) 0.053(3) 0.038(2) 0.011(2) 0.018(2) -0.014(3)
C4 0.089(4) 0.031(2) 0.039(2) 0.0080(19) 0.006(2) -0.013(2)
C5 0.080(3) 0.028(2) 0.037(2) 0.0071(18) 0.012(2) 0.003(2)
C6 0.069(3) 0.034(2) 0.034(2) 0.0112(18) 0.001(2) -0.010(2)
C7 0.078(3) 0.030(2) 0.035(2) 0.0018(18) 0.013(2) -0.014(2)
C8 0.055(3) 0.034(2) 0.047(2) 0.0103(19) 0.012(2) 0.002(2)
C9 0.069(3) 0.043(3) 0.027(2) 0.0051(18) 0.004(2) -0.010(2)
C10 0.081(4) 0.045(3) 0.046(3) 0.011(2) 0.032(2) 0.004(2)
C11 0.049(3) 0.040(2) 0.048(2) 0.018(2) 0.014(2) -0.007(2)
C12 0.067(3) 0.053(3) 0.053(3) 0.008(2) 0.003(2) -0.006(3)
C13 0.066(3) 0.057(3) 0.053(3) 0.003(2) 0.020(2) -0.002(3)
C14 0.066(3) 0.043(3) 0.040(2) -0.002(2) 0.011(2) 0.016(2)
C15 0.086(4) 0.068(4) 0.041(2) 0.009(2) 0.016(2) 0.016(3)
C16 0.120(6) 0.105(5) 0.052(3) 0.037(3) 0.030(4) 0.064(5)
C17 0.071(5) 0.190(9) 0.054(3) 0.035(5) 0.022(3) 0.080(6)
C18 0.057(4) 0.149(8) 0.084(5) 0.000(5) 0.003(3) 0.037(4)
C19 0.053(3) 0.071(4) 0.078(4) 0.008(3) 0.000(3) 0.014(3)
C20 0.118(11) 0.37(3) 0.44(3) 0.18(3) -0.143(16) -0.141(15)
C21 0.154(10) 0.34(2) 0.137(9) 0.145(11) 0.054(8) 0.165(13)
C22 0.047(3) 0.062(3) 0.050(3) 0.006(2) 0.005(2) -0.006(2)
C23 0.068(3) 0.062(3) 0.054(3) -0.012(2) 0.022(3) -0.018(3)
C24 0.058(3) 0.061(3) 0.062(3) -0.011(3) 0.028(2) -0.007(2)
C25 0.036(2) 0.059(3) 0.059(3) -0.012(2) 0.010(2) -0.004(2)
C26 0.052(3) 0.060(3) 0.048(3) -0.008(2) 0.012(2) 0.015(2)
C27 0.042(3) 0.086(4) 0.054(3) 0.027(3) 0.023(2) 0.019(3)
C28 0.159(8) 0.081(5) 0.153(8) -0.044(5) 0.108(7) -0.017(5)
C29 0.068(4) 0.066(4) 0.161(7) -0.029(5) 0.026(4) -0.018(3)

loop_
_atom_type_symbol
_atom_type_description
_atom_type_scat_dispersion_real
_atom_type_scat_dispersion_imag
_atom_type_scat_source
C C 0.0033 0.0016 'International Tables Vol C Tables 4.2.6.8 and 6.1.1.4'
H H 0.0000 0.0000 'International Tables Vol C Tables 4.2.6.8 and 6.1.1.4'
O O 0.0106 0.0060 'International Tables Vol C Tables 4.2.6.8 and 6.1.1.4'
Cr Cr 0.3209 0.6236 'International Tables Vol C Tables 4.2.6.8 and 6.1.1.4'

loop_
_geom_angle_atom_site_label_1
_geom_angle_atom_site_label_2
_geom_angle_atom_site_label_3
_geom_angle
C1 Cr1 C11 141.6(2)
C1 Cr1 C6 142.4(2)
C11 Cr1 C6 75.50(17)
C1 Cr1 C7 121.7(2)
C11 Cr1 C7 39.51(19)
C6 Cr1 C7 90.78(18)
C1 Cr1 C10 108.1(2)
C11 Cr1 C10 38.2(2)
C6 Cr1 C10 102.6(2)
C7 Cr1 C10 64.52(19)
C1 Cr1 C2 115.3(2)
C11 Cr1 C2 100.55(19)
C6 Cr1 C2 38.2(2)
C7 Cr1 C2 92.19(17)
C10 Cr1 C2 136.5(2)
C1 Cr1 C5 114.2(2)
C11 Cr1 C5 92.81(19)
C6 Cr1 C5 39.19(18)
C7 Cr1 C5 124.0(2)
C10 Cr1 C5 97.39(19)
C2 Cr1 C5 64.51(19)
C1 Cr1 C4 80.4(2)
C11 Cr1 C4 130.6(2)
C6 Cr1 C4 64.04(18)
C7 Cr1 C4 153.74(18)
C10 Cr1 C4 125.6(2)
C2 Cr1 C4 63.68(18)
C5 Cr1 C4 37.8(2)
C1 Cr1 C3 80.9(2)
C11 Cr1 C3 137.15(19)
C6 Cr1 C3 63.9(2)
C7 Cr1 C3 125.00(18)
C10 Cr1 C3 161.6(2)
C2 Cr1 C3 37.67(19)
C5 Cr1 C3 64.2(2)
C4 Cr1 C3 38.5(2)
C1 Cr1 C8 85.2(2)
C11 Cr1 C8 64.44(18)
C6 Cr1 C8 128.55(18)
C7 Cr1 C8 37.83(18)
C10 Cr1 C8 63.73(19)
C2 Cr1 C8 119.46(18)
C5 Cr1 C8 157.14(19)
C4 Cr1 C8 164.8(2)
C3 Cr1 C8 134.1(2)
C1 Cr1 C9 78.4(2)
C11 Cr1 C9 63.18(18)
C6 Cr1 C9 137.70(19)
C7 Cr1 C9 63.28(17)
C10 Cr1 C9 37.18(19)
C2 Cr1 C9 155.26(18)
C5 Cr1 C9 130.88(19)
C4 Cr1 C9 141.00(18)
C3 Cr1 C9 158.4(2)
C8 Cr1 C9 37.96(18)
C17 O2 C21 116.1(10)
C18 O3 C20 116.5(8)
C24 O4 C28 118.3(5)
C25 O5 C29 116.2(5)
O1 C1 Cr1 179.6(5)
C3 C2 C6 109.0(4)
C3 C2 Cr1 71.9(3)
C6 C2 Cr1 70.3(2)
C2 C3 C4 107.6(5)
C2 C3 Cr1 70.4(3)
C4 C3 Cr1 70.7(3)
C5 C4 C3 108.6(4)
C5 C4 Cr1 70.6(3)
C3 C4 Cr1 70.8(3)
C4 C5 C6 106.9(5)
C4 C5 Cr1 71.6(3)
C6 C5 Cr1 69.7(3)
C2 C6 C5 107.9(4)
C2 C6 C12 123.3(5)
C5 C6 C12 128.4(5)
C2 C6 Cr1 71.5(3)
C5 C6 Cr1 71.1(3)
C12 C6 Cr1 117.4(3)
C8 C7 C11 107.4(4)
C8 C7 Cr1 72.4(3)
C11 C7 Cr1 69.1(2)
C7 C8 C9 107.2(4)
C7 C8 Cr1 69.8(3)
C9 C8 Cr1 71.1(3)
C10 C9 C8 109.4(4)
C10 C9 Cr1 70.0(3)
C8 C9 Cr1 70.9(2)
C9 C10 C11 108.4(4)
C9 C10 Cr1 72.8(3)
C11 C10 Cr1 69.7(3)
C10 C11 C7 107.7(4)
C10 C11 C13 121.3(5)
C7 C11 C13 130.6(4)
C10 C11 Cr1 72.0(3)
C7 C11 Cr1 71.4(3)
C13 C11 Cr1 116.3(3)
C6 C12 C14 114.5(4)
C6 C12 C13 106.0(4)
C14 C12 C13 117.5(5)
C12 C13 C11 105.8(4)
C12 C13 C22 117.1(4)
C11 C13 C22 109.7(4)
C15 C14 C19 116.8(5)
C15 C14 C12 120.8(5)
C19 C14 C12 122.1(5)
C14 C15 C16 120.7(7)
C17 C16 C15 121.2(7)
O2 C17 C16 125.4(9)
O2 C17 C18 116.4(9)
C16 C17 C18 118.1(6)
O3 C18 C19 126.3(9)
O3 C18 C17 114.3(7)
C19 C18 C17 119.3(8)
C18 C19 C14 123.8(7)
C27 C22 C23 118.2(5)
C27 C22 C13 125.6(5)
C23 C22 C13 116.2(5)
C22 C23 C24 121.5(5)
O4 C24 C23 124.5(5)
O4 C24 C25 114.8(5)
C23 C24 C25 120.7(5)
O5 C25 C26 125.7(5)
O5 C25 C24 116.1(4)
C26 C25 C24 118.2(5)
C25 C26 C27 118.6(5)
C22 C27 C26 122.7(4)

loop_
_geom_bond_atom_site_label_1
_geom_bond_atom_site_label_2
_geom_bond_distance
Cr1 C1 1.848(6)
Cr1 C11 2.119(4)
Cr1 C6 2.138(4)
Cr1 C7 2.148(4)
Cr1 C10 2.148(5)
Cr1 C2 2.153(4)
Cr1 C5 2.158(5)
Cr1 C4 2.171(5)
Cr1 C3 2.172(4)
Cr1 C8 2.182(4)
Cr1 C9 2.184(4)
O1 C1 1.171(7)
O2 C17 1.357(8)
O2 C21 1.442(15)
O3 C18 1.346(11)
O3 C20 1.364(18)
O4 C24 1.357(6)
O4 C28 1.440(8)
O5 C25 1.354(6)
O5 C29 1.437(8)
C2 C3 1.396(7)
C2 C6 1.404(8)
C3 C4 1.431(8)
C4 C5 1.403(8)
C5 C6 1.441(6)
C6 C12 1.509(7)
C7 C8 1.404(7)
C7 C11 1.442(7)
C8 C9 1.420(7)
C9 C10 1.382(7)
C10 C11 1.398(7)
C11 C13 1.527(7)
C12 C14 1.519(7)
C12 C13 1.519(7)
C13 C22 1.543(8)
C14 C15 1.366(7)
C14 C19 1.374(8)
C15 C16 1.415(8)
C16 C17 1.359(12)
C17 C18 1.398(12)
C18 C19 1.366(9)
C22 C27 1.360(8)
C22 C23 1.366(8)
C23 C24 1.382(7)
C24 C25 1.402(7)
C25 C26 1.393(7)
C26 C27 1.407(8)
